data_2236203
loop_
_publ_author_name
'Ali, Amna Qasem'
'Eltayeb, Naser Eltaher'
'Teoh, Siang Guan'
'Salhin, Abdussalam'
'Fun, Hoong-Kun'

_publ_section_title
;
 (<i>Z</i>)-<i>N</i>-Ethyl-2-(5-fluoro-2-oxoindolin-3-ylidene)hydrazinecarbothioamide
;
_journal_coeditor_code FY2062
_journal_issue 10
_journal_name_full 'Acta Crystallographica Section E'
_journal_page_first o2868
_journal_page_last o2869
_journal_paper_doi 10.1107/S1600536812036471
_journal_volume 68
_journal_year 2012
_chemical_formula_iupac 'C11 H11 F N4 O S'
_chemical_formula_moiety 'C11 H11 F N4 O S'
_chemical_formula_sum 'C11 H11 F N4 O S'
_chemical_formula_weight 266.30
_chemical_melting_point_gt 521.3
_chemical_melting_point_lt 522.1
_chemical_name_systematic
;
(<i>Z</i>)-<i>N</i>-Ethyl-2-(5-fluoro-2-oxoindolin-3-
ylidene)hydrazinecarbothioamide
;
_space_group_IT_number 19
_symmetry_cell_setting orthorhombic
_symmetry_space_group_name_Hall 'P 2ac 2ab'
_symmetry_space_group_name_H-M 'P 21 21 21'
_atom_sites_solution_hydrogens geom
_atom_sites_solution_primary direct
_atom_sites_solution_secondary difmap
_audit_creation_method SHELXL-97
_cell_angle_alpha 90.00
_cell_angle_beta 90.00
_cell_angle_gamma 90.00
_cell_formula_units_Z 4
_cell_length_a 4.51510(10)
_cell_length_b 11.6102(3)
_cell_length_c 22.3255(7)
_cell_measurement_reflns_used 1888
_cell_measurement_temperature 100.0(10)
_cell_measurement_theta_max 26.64
_cell_measurement_theta_min 3.25
_cell_volume 1170.33(5)
_computing_cell_refinement 'SAINT (Bruker, 2005)'
_computing_data_collection 'APEX2 (Bruker, 2005)'
_computing_data_reduction 'SAINT (Bruker, 2005)'
_computing_molecular_graphics 'SHELXTL (Sheldrick, 2008)'
_computing_publication_material 'SHELXTL (Sheldrick, 2008) and PLATON (Spek, 2009)'
_computing_structure_refinement 'SHELXL97 (Sheldrick, 2008)'
_computing_structure_solution 'SHELXS97 (Sheldrick, 2008)'
_diffrn_ambient_temperature 100(2)
_diffrn_measured_fraction_theta_full 0.996
_diffrn_measured_fraction_theta_max 0.996
_diffrn_measurement_device_type 'Bruker APEXII CCD'
_diffrn_measurement_method '\f and \w scans'
_diffrn_radiation_monochromator graphite
_diffrn_radiation_source 'fine-focus sealed tube'
_diffrn_radiation_type MoK\a
_diffrn_radiation_wavelength 0.71073
_diffrn_reflns_av_R_equivalents 0.0468
_diffrn_reflns_av_sigmaI/netI 0.0906
_diffrn_reflns_limit_h_max 3
_diffrn_reflns_limit_h_min -6
_diffrn_reflns_limit_k_max 16
_diffrn_reflns_limit_k_min -16
_diffrn_reflns_limit_l_max 19
_diffrn_reflns_limit_l_min -31
_diffrn_reflns_number 8163
_diffrn_reflns_theta_full 29.98
_diffrn_reflns_theta_max 29.98
_diffrn_reflns_theta_min 1.82
_diffrn_standards_number 0
_exptl_absorpt_coefficient_mu 0.283
_exptl_absorpt_correction_T_max 0.9865
_exptl_absorpt_correction_T_min 0.8871
_exptl_absorpt_correction_type multi-scan
_exptl_absorpt_process_details '(SADABS; Bruker, 2005)'
_exptl_crystal_colour yellow
_exptl_crystal_density_diffrn 1.511
_exptl_crystal_density_method 'not measured'
_exptl_crystal_description needle
_exptl_crystal_F_000 552
_exptl_crystal_size_max 0.43
_exptl_crystal_size_mid 0.09
_exptl_crystal_size_min 0.05
_refine_diff_density_max 0.476
_refine_diff_density_min -0.400
_refine_ls_abs_structure_details 'Flack (1983), 1367 Friedel pairs'
_refine_ls_abs_structure_Flack -0.12(12)
_refine_ls_extinction_method none
_refine_ls_goodness_of_fit_ref 1.094
_refine_ls_hydrogen_treatment mixed
_refine_ls_matrix_type full
_refine_ls_number_parameters 176
_refine_ls_number_reflns 3384
_refine_ls_number_restraints 0
_refine_ls_restrained_S_all 1.094
_refine_ls_R_factor_all 0.0899
_refine_ls_R_factor_gt 0.0644
_refine_ls_shift/su_max 0.001
_refine_ls_shift/su_mean 0.000
_refine_ls_structure_factor_coef Fsqd
_refine_ls_weighting_details 'calc w=1/[\s^2^(Fo^2^)+(0.0233P)^2^+0.3031P] where P=(Fo^2^+2Fc^2^)/3'
_refine_ls_weighting_scheme calc
_refine_ls_wR_factor_gt 0.0886
_refine_ls_wR_factor_ref 0.0981
_reflns_number_gt 2558
_reflns_number_total 3384
_reflns_threshold_expression I>2sigma(I)
_cod_data_source_file fy2062.cif
_cod_data_source_block I
_cod_database_code 2236203
_cod_database_fobs_code 2236203

loop_
_symmetry_equiv_pos_as_xyz
'x, y, z'
'-x+1/2, -y, z+1/2'
'-x, y+1/2, -z+1/2'
'x+1/2, -y+1/2, -z'

loop_
_atom_site_type_symbol
_atom_site_label
_atom_site_fract_x
_atom_site_fract_y
_atom_site_fract_z
_atom_site_U_iso_or_equiv
_atom_site_adp_type
_atom_site_calc_flag
_atom_site_refinement_flags
_atom_site_occupancy
_atom_site_symmetry_multiplicity
S S1 1.24481(17) 0.73593(5) 0.74840(3) 0.01960(16) Uani d . 1 1
F F1 -0.1405(4) 0.22456(12) 0.90756(7) 0.0262(4) Uani d . 1 1
O O1 0.7062(4) 0.74520(13) 0.92210(7) 0.0173(4) Uani d . 1 1
N N1 0.3500(6) 0.63660(18) 0.97059(10) 0.0169(5) Uani d . 1 1
N N2 0.6774(5) 0.54684(16) 0.83437(9) 0.0146(5) Uani d . 1 1
N N3 0.8668(5) 0.63110(18) 0.81930(9) 0.0143(5) Uani d . 1 1
N N4 1.0264(6) 0.5213(2) 0.74068(10) 0.0181(5) Uani d . 1 1
C C1 0.2029(7) 0.5313(2) 0.96080(11) 0.0149(6) Uani d . 1 1
C C2 -0.0082(7) 0.4801(2) 0.99618(11) 0.0173(6) Uani d . 1 1
H H2A -0.0732 0.5149 1.0324 0.021 Uiso calc R 1 1
C C3 -0.1231(7) 0.3755(2) 0.97690(12) 0.0180(6) Uani d . 1 1
H H3A -0.2699 0.3370 0.9999 0.022 Uiso calc R 1 1
C C4 -0.0221(7) 0.3275(2) 0.92389(12) 0.0188(7) Uani d . 1 1
C C5 0.1898(7) 0.3770(2) 0.88805(11) 0.0171(6) Uani d . 1 1
H H5A 0.2550 0.3412 0.8521 0.021 Uiso calc R 1 1
C C6 0.3043(6) 0.48216(19) 0.90700(11) 0.0131(6) Uani d . 1 1
C C7 0.5237(6) 0.5616(2) 0.88265(11) 0.0124(6) Uani d . 1 1
C C8 0.5425(7) 0.6604(2) 0.92589(11) 0.0138(6) Uani d . 1 1
C C9 1.0386(6) 0.6223(2) 0.76802(11) 0.0153(6) Uani d . 1 1
C C10 1.1774(7) 0.4928(2) 0.68493(11) 0.0205(7) Uani d . 1 1
H H10A 1.2888 0.4200 0.6901 0.025 Uiso calc R 1 1
H H10B 1.3211 0.5544 0.6751 0.025 Uiso calc R 1 1
C C11 0.9584(7) 0.4796(2) 0.63365(12) 0.0211(7) Uani d . 1 1
H H11A 1.0663 0.4636 0.5965 0.032 Uiso calc R 1 1
H H11B 0.8445 0.5509 0.6291 0.032 Uiso calc R 1 1
H H11C 0.8232 0.4157 0.6423 0.032 Uiso calc R 1 1
H H1N1 0.326(7) 0.679(2) 1.0006(11) 0.026(9) Uiso d . 1 1
H H1N3 0.866(6) 0.696(2) 0.8394(10) 0.009(7) Uiso d . 1 1
H H1N4 0.928(7) 0.473(2) 0.7566(12) 0.018(8) Uiso d . 1 1

loop_
_atom_site_aniso_label
_atom_site_aniso_U_11
_atom_site_aniso_U_22
_atom_site_aniso_U_33
_atom_site_aniso_U_12
_atom_site_aniso_U_13
_atom_site_aniso_U_23
S1 0.0212(4) 0.0175(3) 0.0201(3) -0.0010(3) 0.0025(3) 0.0015(3)
F1 0.0337(11) 0.0178(7) 0.0269(9) -0.0080(8) 0.0005(8) 0.0005(7)
O1 0.0213(12) 0.0156(8) 0.0150(9) -0.0033(9) 0.0001(8) -0.0028(7)
N1 0.0218(14) 0.0167(11) 0.0121(12) 0.0002(11) 0.0024(11) -0.0060(10)
N2 0.0146(14) 0.0166(10) 0.0124(11) 0.0004(10) -0.0012(10) 0.0009(9)
N3 0.0157(13) 0.0150(10) 0.0121(12) 0.0007(10) 0.0019(10) -0.0023(10)
N4 0.0214(15) 0.0194(11) 0.0136(13) -0.0022(11) 0.0043(11) -0.0024(10)
C1 0.0178(17) 0.0140(11) 0.0130(13) 0.0044(12) -0.0019(12) 0.0020(10)
C2 0.0191(17) 0.0203(13) 0.0125(14) 0.0041(13) 0.0013(13) 0.0018(11)
C3 0.0164(16) 0.0199(13) 0.0176(15) 0.0002(12) -0.0001(12) 0.0089(12)
C4 0.0226(18) 0.0130(12) 0.0209(15) 0.0001(13) -0.0061(13) 0.0021(12)
C5 0.0198(17) 0.0161(12) 0.0153(14) 0.0006(12) -0.0028(12) -0.0008(11)
C6 0.0149(16) 0.0140(11) 0.0105(13) 0.0030(11) 0.0004(11) 0.0020(10)
C7 0.0148(16) 0.0138(12) 0.0085(13) 0.0030(11) -0.0020(11) -0.0001(10)
C8 0.0147(16) 0.0165(12) 0.0103(13) 0.0041(12) -0.0033(11) -0.0010(11)
C9 0.0137(15) 0.0203(13) 0.0118(13) 0.0038(12) -0.0015(11) 0.0024(11)
C10 0.0234(18) 0.0204(13) 0.0179(15) 0.0000(13) 0.0063(13) -0.0042(11)
C11 0.0266(19) 0.0200(13) 0.0166(15) -0.0022(14) 0.0043(13) -0.0021(12)

loop_
_atom_type_symbol
_atom_type_description
_atom_type_scat_dispersion_real
_atom_type_scat_dispersion_imag
_atom_type_scat_source
C C 0.0033 0.0016 'International Tables Vol C Tables 4.2.6.8 and 6.1.1.4'
H H 0.0000 0.0000 'International Tables Vol C Tables 4.2.6.8 and 6.1.1.4'
N N 0.0061 0.0033 'International Tables Vol C Tables 4.2.6.8 and 6.1.1.4'
O O 0.0106 0.0060 'International Tables Vol C Tables 4.2.6.8 and 6.1.1.4'
F F 0.0171 0.0103 'International Tables Vol C Tables 4.2.6.8 and 6.1.1.4'
S S 0.1246 0.1234 'International Tables Vol C Tables 4.2.6.8 and 6.1.1.4'

loop_
_geom_angle_atom_site_label_1
_geom_angle_atom_site_label_2
_geom_angle_atom_site_label_3
_geom_angle
C8 N1 C1 111.5(2)
C8 N1 H1N1 123(2)
C1 N1 H1N1 125(2)
C7 N2 N3 117.0(2)
N2 N3 C9 120.7(2)
N2 N3 H1N3 119.8(17)
C9 N3 H1N3 119.0(17)
C9 N4 C10 125.2(2)
C9 N4 H1N4 116.1(19)
C10 N4 H1N4 118.7(19)
C2 C1 C6 122.8(2)
C2 C1 N1 127.8(2)
C6 C1 N1 109.3(2)
C1 C2 C3 117.3(2)
C1 C2 H2A 121.3
C3 C2 H2A 121.3
C4 C3 C2 119.6(3)
C4 C3 H3A 120.2
C2 C3 H3A 120.2
F1 C4 C5 119.1(2)
F1 C4 C3 116.9(3)
C5 C4 C3 124.0(2)
C4 C5 C6 116.7(2)
C4 C5 H5A 121.7
C6 C5 H5A 121.7
C5 C6 C1 119.6(2)
C5 C6 C7 133.9(2)
C1 C6 C7 106.4(2)
N2 C7 C6 126.2(2)
N2 C7 C8 127.4(2)
C6 C7 C8 106.4(2)
O1 C8 N1 126.8(2)
O1 C8 C7 126.8(2)
N1 C8 C7 106.4(2)
N4 C9 N3 115.0(2)
N4 C9 S1 126.9(2)
N3 C9 S1 118.02(19)
N4 C10 C11 111.2(2)
N4 C10 H10A 109.4
C11 C10 H10A 109.4
N4 C10 H10B 109.4
C11 C10 H10B 109.4
H10A C10 H10B 108.0
C10 C11 H11A 109.5
C10 C11 H11B 109.5
H11A C11 H11B 109.5
C10 C11 H11C 109.5
H11A C11 H11C 109.5
H11B C11 H11C 109.5

loop_
_geom_bond_atom_site_label_1
_geom_bond_atom_site_label_2
_geom_bond_distance
S1 C9 1.673(3)
F1 C4 1.359(3)
O1 C8 1.234(3)
N1 C8 1.352(3)
N1 C1 1.409(3)
N1 H1N1 0.84(2)
N2 C7 1.293(3)
N2 N3 1.342(3)
N3 C9 1.387(3)
N3 H1N3 0.88(2)
N4 C9 1.323(3)
N4 C10 1.457(3)
N4 H1N4 0.80(3)
C1 C2 1.373(4)
C1 C6 1.406(3)
C2 C3 1.390(4)
C2 H2A 0.9500
C3 C4 1.385(4)
C3 H3A 0.9500
C4 C5 1.373(4)
C5 C6 1.392(3)
C5 H5A 0.9500
C6 C7 1.459(4)
C7 C8 1.501(3)
C10 C11 1.521(4)
C10 H10A 0.9900
C10 H10B 0.9900
C11 H11A 0.9800
C11 H11B 0.9800
C11 H11C 0.9800

loop_
_geom_hbond_atom_site_label_D
_geom_hbond_atom_site_label_H
_geom_hbond_atom_site_label_A
_geom_hbond_site_symmetry_A
_geom_hbond_distance_DH
_geom_hbond_distance_HA
_geom_hbond_distance_DA
_geom_hbond_angle_DHA
_geom_hbond_publ_flag
N1 H1N1 O1 4_467 0.84(2) 2.01(2) 2.836(3) 168(3) yes
N3 H1N3 O1 . 0.88(2) 2.06(2) 2.747(3) 134(2) yes
N4 H1N4 S1 3_746 0.80(3) 2.86(2) 3.541(2) 144(2) yes

loop_
_geom_torsion_atom_site_label_1
_geom_torsion_atom_site_label_2
_geom_torsion_atom_site_label_3
_geom_torsion_atom_site_label_4
_geom_torsion
C7 N2 N3 C9 -179.6(2)
C8 N1 C1 C2 -179.4(3)
C8 N1 C1 C6 0.4(3)
C6 C1 C2 C3 -0.1(4)
N1 C1 C2 C3 179.7(2)
C1 C2 C3 C4 0.1(4)
C2 C3 C4 F1 179.4(2)
C2 C3 C4 C5 0.2(4)
F1 C4 C5 C6 -179.8(2)
C3 C4 C5 C6 -0.6(4)
C4 C5 C6 C1 0.6(4)
C4 C5 C6 C7 -179.4(3)
C2 C1 C6 C5 -0.3(4)
N1 C1 C6 C5 179.9(2)
C2 C1 C6 C7 179.7(3)
N1 C1 C6 C7 -0.2(3)
N3 N2 C7 C6 179.4(2)
N3 N2 C7 C8 -3.2(4)
C5 C6 C7 N2 -2.3(5)
C1 C6 C7 N2 177.7(3)
C5 C6 C7 C8 179.8(3)
C1 C6 C7 C8 -0.1(3)
C1 N1 C8 O1 -178.9(2)
C1 N1 C8 C7 -0.4(3)
N2 C7 C8 O1 1.0(5)
C6 C7 C8 O1 178.8(2)
N2 C7 C8 N1 -177.5(3)
C6 C7 C8 N1 0.3(3)
C10 N4 C9 N3 177.4(2)
C10 N4 C9 S1 -4.7(4)
N2 N3 C9 N4 -7.8(4)
N2 N3 C9 S1 174.10(18)
C9 N4 C10 C11 -109.6(3)

loop_
_cod_related_entry_id
_cod_related_entry_database
_cod_related_entry_code
1 ChemSpider 6454641
